data_7131751
loop_
_publ_author_name
'Sun, Yu'
'Li, Yuanmeng'
'Wang, Xiuqi'
'Cao, Xu'
'Deng, Hongping'
'Bu, Xiaoli'
'Ma, Mengtao'
'Xue, Fei'

_publ_section_title
;
 Preparation of new chiral diene ligands and Their Use in the Rhodium
 Catalyzed Asymmetric Annulation of 2-Formylarylboronic acid with
 Dialkylalkynes
;
_journal_name_full 'Chemical Communications'
_journal_paper_doi 10.1039/D3CC02330C
_journal_year 2023
_chemical_absolute_configuration rmad
_chemical_formula_moiety 'C15 H20 O'
_chemical_formula_sum 'C15 H20 O'
_chemical_formula_weight 216.31
_space_group_crystal_system orthorhombic
_space_group_IT_number 19
_space_group_name_Hall 'P 2ac 2ab'
_space_group_name_H-M_alt 'P 21 21 21'
_atom_sites_solution_hydrogens mixed
_atom_sites_solution_primary dual
_audit_creation_date 2021-11-08
_audit_creation_method
;
Olex2 1.2
(compiled 2018.05.29 svn.r3508 for OlexSys, GUI svn.r5506)
;
_audit_update_record
;
2023-05-12 deposited with the CCDC.	2023-06-28 downloaded from the CCDC.
;
_cell_angle_alpha 90
_cell_angle_beta 90
_cell_angle_gamma 90
_cell_formula_units_Z 4
_cell_length_a 4.75930(10)
_cell_length_b 16.2350(4)
_cell_length_c 16.5153(4)
_cell_measurement_reflns_used 9839
_cell_measurement_temperature 150
_cell_measurement_theta_max 74.58
_cell_measurement_theta_min 6.01
_cell_volume 1276.09(5)
_computing_cell_refinement 'SAINT V8.40A (?, 2016)'
_computing_data_reduction 'SAINT V8.40A (?, 2016)'
_computing_molecular_graphics 'Olex2 (Dolomanov et al., 2009)'
_computing_publication_material 'Olex2 (Dolomanov et al., 2009)'
_computing_structure_refinement 'ShelXL (Sheldrick, 2015)'
_computing_structure_solution 'ShelXT (Sheldrick, 2015)'
_diffrn_ambient_temperature 150
_diffrn_measured_fraction_theta_full 0.996
_diffrn_measured_fraction_theta_max 0.997
_diffrn_measurement_device_type 'Bruker D8 VENTURE'
_diffrn_measurement_method '\f and \w scans'
_diffrn_radiation_type CuK\a
_diffrn_radiation_wavelength 1.54178
_diffrn_reflns_av_R_equivalents 0.0319
_diffrn_reflns_av_unetI/netI 0.0186
_diffrn_reflns_Laue_measured_fraction_full 0.996
_diffrn_reflns_Laue_measured_fraction_max 0.997
_diffrn_reflns_limit_h_max 5
_diffrn_reflns_limit_h_min -5
_diffrn_reflns_limit_k_max 20
_diffrn_reflns_limit_k_min -20
_diffrn_reflns_limit_l_max 20
_diffrn_reflns_limit_l_min -20
_diffrn_reflns_number 16119
_diffrn_reflns_point_group_measured_fraction_full 0.997
_diffrn_reflns_point_group_measured_fraction_max 0.996
_diffrn_reflns_theta_full 67.679
_diffrn_reflns_theta_max 74.575
_diffrn_reflns_theta_min 6.012
_diffrn_standards_number 0
_exptl_absorpt_coefficient_mu 0.522
_exptl_absorpt_correction_T_max 0.7538
_exptl_absorpt_correction_T_min 0.6758
_exptl_absorpt_correction_type refdelf
_exptl_absorpt_process_details
'SADABS-2016/2 (Bruker,2016/2) was used for absorption correction. wR2(int) was 0.1422 before and 0.0522 after correction. The Ratio of minimum to maximum transmission is 0.8965. The \l/2 correction factor is Not present.'
_exptl_crystal_colour colourless
_exptl_crystal_colour_primary colourless
_exptl_crystal_density_diffrn 1.126
_exptl_crystal_description block
_exptl_crystal_F_000 472
_exptl_crystal_size_max 0.13
_exptl_crystal_size_mid 0.06
_exptl_crystal_size_min 0.05
_refine_diff_density_max 0.173
_refine_diff_density_min -0.112
_refine_diff_density_rms 0.026
_refine_ls_abs_structure_details
;
 Flack x determined using 1013 quotients [(I+)-(I-)]/[(I+)+(I-)]
 (Parsons, Flack and Wagner, Acta Cryst. B69 (2013) 249-259).
;
_refine_ls_abs_structure_Flack 0.07(7)
_refine_ls_extinction_method none
_refine_ls_goodness_of_fit_ref 1.038
_refine_ls_hydrogen_treatment mixed
_refine_ls_matrix_type full
_refine_ls_number_parameters 151
_refine_ls_number_reflns 2591
_refine_ls_number_restraints 0
_refine_ls_restrained_S_all 1.038
_refine_ls_R_factor_all 0.0278
_refine_ls_R_factor_gt 0.0271
_refine_ls_shift/su_max 0.000
_refine_ls_shift/su_mean 0.000
_refine_ls_structure_factor_coef Fsqd
_refine_ls_weighting_details 'w=1/[\s^2^(Fo^2^)+(0.0367P)^2^+0.1729P] where P=(Fo^2^+2Fc^2^)/3'
_refine_ls_weighting_scheme calc
_refine_ls_wR_factor_gt 0.0687
_refine_ls_wR_factor_ref 0.0694
_reflns_Friedel_coverage 0.679
_reflns_Friedel_fraction_full 0.998
_reflns_Friedel_fraction_max 0.994
_reflns_number_gt 2543
_reflns_number_total 2591
_reflns_threshold_expression 'I > 2\s(I)'
_cod_data_source_file d3cc02330c2.cif
_cod_data_source_block 13_0m
_cod_database_code 7131751
_shelx_shelxl_version_number 2018/3
_shelx_space_group_comment
;
The symmetry employed for this shelxl refinement is uniquely defined
by the following loop, which should always be used as a source of
symmetry information in preference to the above space-group names.
They are only intended as comments.
;
_shelx_estimated_absorpt_t_max 0.974
_shelx_estimated_absorpt_t_min 0.935
_olex2_refinement_description
;
1. Fixed Uiso
 At 1.2 times of:
  All C(H) groups, All C(H,H) groups
 At 1.5 times of:
  All C(H,H,H) groups
2.a Ternary CH refined with riding coordinates:
 C7(H7)
2.b Secondary CH2 refined with riding coordinates:
 C14(H14A,H14B), C10(H10A,H10B), C13(H13A,H13B), C11(H11A,H11B)
2.c Aromatic/amide H refined with riding coordinates:
 C2(H2), C5(H5), C3(H3), C4(H4)
2.d Idealised Me refined as rotating group:
 C12(H12A,H12B,H12C), C15(H15A,H15B,H15C)
;
_olex2_submission_special_instructions 'No special instructions were received'

loop_
_space_group_symop_operation_xyz
'x, y, z'
'-x+1/2, -y, z+1/2'
'-x, y+1/2, -z+1/2'
'x+1/2, -y+1/2, -z'

loop_
_atom_site_label
_atom_site_type_symbol
_atom_site_fract_x
_atom_site_fract_y
_atom_site_fract_z
_atom_site_U_iso_or_equiv
_atom_site_adp_type
_atom_site_occupancy
_atom_site_site_symmetry_order
_atom_site_calc_flag
_atom_site_refinement_flags_posn
_atom_site_refinement_flags_adp
_atom_site_refinement_flags_occupancy
_atom_site_disorder_assembly
_atom_site_disorder_group
O1 O 0.5434(2) 0.77755(6) 0.47391(5) 0.0238(2) Uani 1 1 d . . . . .
C8 C 0.5222(3) 0.71869(8) 0.33388(7) 0.0222(3) Uani 1 1 d . . . . .
C9 C 0.3473(3) 0.73963(8) 0.27301(7) 0.0224(3) Uani 1 1 d . . . . .
C6 C 0.3714(3) 0.85594(8) 0.35546(8) 0.0229(3) Uani 1 1 d . . . . .
C7 C 0.5710(3) 0.79238(8) 0.38902(7) 0.0218(3) Uani 1 1 d . . . . .
H7 H 0.766521 0.812570 0.379091 0.026 Uiso 1 1 calc R . . . .
C1 C 0.2445(3) 0.82446(8) 0.28549(8) 0.0223(3) Uani 1 1 d . . . . .
C14 C 0.6582(3) 0.63682(8) 0.34908(8) 0.0259(3) Uani 1 1 d . . . . .
H14A H 0.844877 0.645801 0.373981 0.031 Uiso 1 1 calc R . . . .
H14B H 0.687278 0.608453 0.296685 0.031 Uiso 1 1 calc R . . . .
C2 C 0.0478(3) 0.87126(9) 0.24354(8) 0.0276(3) Uani 1 1 d . . . . .
H2 H -0.038499 0.850627 0.195804 0.033 Uiso 1 1 calc R . . . .
C5 C 0.3069(3) 0.93328(8) 0.38409(9) 0.0296(3) Uani 1 1 d . . . . .
H5 H 0.395686 0.954388 0.431244 0.036 Uiso 1 1 calc R . . . .
C10 C 0.2655(3) 0.68836(9) 0.20104(8) 0.0273(3) Uani 1 1 d . . . . .
H10A H 0.058762 0.689948 0.194704 0.033 Uiso 1 1 calc R . . . .
H10B H 0.320776 0.630443 0.210946 0.033 Uiso 1 1 calc R . . . .
C13 C 0.4831(4) 0.58145(9) 0.40457(9) 0.0332(3) Uani 1 1 d . . . . .
H13A H 0.474079 0.606662 0.459090 0.040 Uiso 1 1 calc R . . . .
H13B H 0.289066 0.578232 0.383211 0.040 Uiso 1 1 calc R . . . .
C3 C -0.0197(3) 0.94923(9) 0.27324(9) 0.0337(3) Uani 1 1 d . . . . .
H3 H -0.155513 0.981691 0.245682 0.040 Uiso 1 1 calc R . . . .
C11 C 0.4034(3) 0.71827(9) 0.12224(8) 0.0323(3) Uani 1 1 d . . . . .
H11A H 0.345369 0.775849 0.111755 0.039 Uiso 1 1 calc R . . . .
H11B H 0.610126 0.717626 0.128866 0.039 Uiso 1 1 calc R . . . .
C4 C 0.1077(4) 0.98005(9) 0.34217(9) 0.0362(4) Uani 1 1 d . . . . .
H4 H 0.059503 1.033445 0.361169 0.043 Uiso 1 1 calc R . . . .
C12 C 0.3240(4) 0.66518(10) 0.04973(9) 0.0410(4) Uani 1 1 d . . . . .
H12A H 0.415876 0.686675 0.001010 0.062 Uiso 1 1 calc GR . . . .
H12B H 0.119717 0.666353 0.042321 0.062 Uiso 1 1 calc GR . . . .
H12C H 0.385251 0.608364 0.059196 0.062 Uiso 1 1 calc GR . . . .
C15 C 0.6015(4) 0.49472(9) 0.41199(10) 0.0404(4) Uani 1 1 d . . . . .
H15A H 0.589694 0.466931 0.359427 0.061 Uiso 1 1 calc GR . . . .
H15B H 0.492825 0.463775 0.452167 0.061 Uiso 1 1 calc GR . . . .
H15C H 0.798409 0.497599 0.429163 0.061 Uiso 1 1 calc GR . . . .
H1 H 0.379(5) 0.7586(13) 0.4838(13) 0.050(6) Uiso 1 1 d . . . . .

loop_
_atom_site_aniso_label
_atom_site_aniso_U_11
_atom_site_aniso_U_22
_atom_site_aniso_U_33
_atom_site_aniso_U_23
_atom_site_aniso_U_13
_atom_site_aniso_U_12
O1 0.0197(5) 0.0337(5) 0.0181(4) 0.0024(4) -0.0003(4) -0.0013(4)
C8 0.0199(6) 0.0251(6) 0.0216(6) 0.0024(5) 0.0042(5) -0.0007(5)
C9 0.0218(6) 0.0245(6) 0.0208(6) 0.0030(5) 0.0030(5) -0.0034(5)
C6 0.0213(6) 0.0248(6) 0.0225(6) 0.0038(5) 0.0036(5) -0.0022(5)
C7 0.0188(6) 0.0269(6) 0.0197(6) 0.0021(5) 0.0019(5) -0.0008(5)
C1 0.0211(6) 0.0255(6) 0.0205(6) 0.0052(5) 0.0031(5) -0.0023(5)
C14 0.0248(6) 0.0272(6) 0.0257(6) 0.0019(5) 0.0034(5) 0.0052(5)
C2 0.0258(7) 0.0323(7) 0.0248(6) 0.0080(5) 0.0003(5) 0.0004(5)
C5 0.0345(8) 0.0263(7) 0.0280(7) -0.0003(5) 0.0040(6) 0.0001(6)
C10 0.0304(7) 0.0267(7) 0.0247(6) 0.0008(5) -0.0023(6) -0.0051(6)
C13 0.0375(8) 0.0262(6) 0.0360(7) 0.0051(6) 0.0115(7) 0.0056(6)
C3 0.0334(8) 0.0342(7) 0.0336(8) 0.0120(6) 0.0035(6) 0.0093(6)
C11 0.0386(8) 0.0345(7) 0.0237(7) -0.0017(6) 0.0006(6) -0.0064(6)
C4 0.0439(9) 0.0275(7) 0.0370(8) 0.0034(6) 0.0084(7) 0.0087(6)
C12 0.0592(11) 0.0385(8) 0.0254(7) -0.0049(6) -0.0008(7) -0.0044(8)
C15 0.0564(11) 0.0277(7) 0.0370(8) 0.0052(6) 0.0112(8) 0.0087(7)

loop_
_atom_type_symbol
_atom_type_description
_atom_type_scat_dispersion_real
_atom_type_scat_dispersion_imag
_atom_type_scat_source
C C 0.0181 0.0091 'International Tables Vol C Tables 4.2.6.8 and 6.1.1.4'
H H 0.0000 0.0000 'International Tables Vol C Tables 4.2.6.8 and 6.1.1.4'
O O 0.0492 0.0322 'International Tables Vol C Tables 4.2.6.8 and 6.1.1.4'

loop_
_geom_angle_atom_site_label_1
_geom_angle_atom_site_label_2
_geom_angle_atom_site_label_3
_geom_angle
_geom_angle_site_symmetry_1
_geom_angle_site_symmetry_3
_geom_angle_publ_flag
C7 O1 H1 109.4(15) . . ?
C9 C8 C7 110.01(11) . . ?
C9 C8 C14 127.92(12) . . ?
C14 C8 C7 122.07(11) . . ?
C8 C9 C1 109.62(11) . . ?
C8 C9 C10 127.58(13) . . ?
C1 C9 C10 122.79(12) . . ?
C1 C6 C7 108.98(11) . . ?
C5 C6 C7 129.67(13) . . ?
C5 C6 C1 121.35(13) . . ?
O1 C7 C8 116.15(10) . . ?
O1 C7 C6 114.70(11) . . ?
O1 C7 H7 107.6 . . ?
C8 C7 H7 107.6 . . ?
C6 C7 C8 102.82(10) . . ?
C6 C7 H7 107.6 . . ?
C6 C1 C9 108.22(11) . . ?
C2 C1 C9 131.56(13) . . ?
C2 C1 C6 120.14(13) . . ?
C8 C14 H14A 109.1 . . ?
C8 C14 H14B 109.1 . . ?
C8 C14 C13 112.70(11) . . ?
H14A C14 H14B 107.8 . . ?
C13 C14 H14A 109.1 . . ?
C13 C14 H14B 109.1 . . ?
C1 C2 H2 120.8 . . ?
C1 C2 C3 118.40(14) . . ?
C3 C2 H2 120.8 . . ?
C6 C5 H5 120.8 . . ?
C6 C5 C4 118.46(14) . . ?
C4 C5 H5 120.8 . . ?
C9 C10 H10A 109.1 . . ?
C9 C10 H10B 109.1 . . ?
C9 C10 C11 112.61(11) . . ?
H10A C10 H10B 107.8 . . ?
C11 C10 H10A 109.1 . . ?
C11 C10 H10B 109.1 . . ?
C14 C13 H13A 109.0 . . ?
C14 C13 H13B 109.0 . . ?
H13A C13 H13B 107.8 . . ?
C15 C13 C14 112.96(13) . . ?
C15 C13 H13A 109.0 . . ?
C15 C13 H13B 109.0 . . ?
C2 C3 H3 119.5 . . ?
C4 C3 C2 121.09(14) . . ?
C4 C3 H3 119.5 . . ?
C10 C11 H11A 109.1 . . ?
C10 C11 H11B 109.1 . . ?
H11A C11 H11B 107.9 . . ?
C12 C11 C10 112.41(12) . . ?
C12 C11 H11A 109.1 . . ?
C12 C11 H11B 109.1 . . ?
C5 C4 H4 119.7 . . ?
C3 C4 C5 120.55(14) . . ?
C3 C4 H4 119.7 . . ?
C11 C12 H12A 109.5 . . ?
C11 C12 H12B 109.5 . . ?
C11 C12 H12C 109.5 . . ?
H12A C12 H12B 109.5 . . ?
H12A C12 H12C 109.5 . . ?
H12B C12 H12C 109.5 . . ?
C13 C15 H15A 109.5 . . ?
C13 C15 H15B 109.5 . . ?
C13 C15 H15C 109.5 . . ?
H15A C15 H15B 109.5 . . ?
H15A C15 H15C 109.5 . . ?
H15B C15 H15C 109.5 . . ?

loop_
_geom_bond_atom_site_label_1
_geom_bond_atom_site_label_2
_geom_bond_distance
_geom_bond_site_symmetry_2
_geom_bond_publ_flag
O1 C7 1.4287(15) . ?
O1 H1 0.86(2) . ?
C8 C9 1.3487(18) . ?
C8 C7 1.5214(18) . ?
C8 C14 1.4994(18) . ?
C9 C1 1.4761(18) . ?
C9 C10 1.5023(18) . ?
C6 C7 1.5082(18) . ?
C6 C1 1.4003(18) . ?
C6 C5 1.3764(19) . ?
C7 H7 1.0000 . ?
C1 C2 1.3904(19) . ?
C14 H14A 0.9900 . ?
C14 H14B 0.9900 . ?
C14 C13 1.5303(19) . ?
C2 H2 0.9500 . ?
C2 C3 1.395(2) . ?
C5 H5 0.9500 . ?
C5 C4 1.398(2) . ?
C10 H10A 0.9900 . ?
C10 H10B 0.9900 . ?
C10 C11 1.5362(19) . ?
C13 H13A 0.9900 . ?
C13 H13B 0.9900 . ?
C13 C15 1.522(2) . ?
C3 H3 0.9500 . ?
C3 C4 1.384(2) . ?
C11 H11A 0.9900 . ?
C11 H11B 0.9900 . ?
C11 C12 1.523(2) . ?
C4 H4 0.9500 . ?
C12 H12A 0.9800 . ?
C12 H12B 0.9800 . ?
C12 H12C 0.9800 . ?
C15 H15A 0.9800 . ?
C15 H15B 0.9800 . ?
C15 H15C 0.9800 . ?
